data_2020895
loop_
_publ_author_name
'Buvaylo, Elena A.'
'Kokozay, Vladimir N.'
'Strutynska, Nataliia Yu.'
'Vassilyeva, Olga Yu.'
'Skelton, Brian W.'

_publ_section_title
;
 Formaldehyde--aminoguanidine condensation and aminoguanidine
 self-condensation products: syntheses, crystal structures and
 characterization
;
_journal_coeditor_code JX3005
_journal_issue 2
_journal_name_full 'Acta Crystallographica Section C'
_journal_page_first
;
;
_journal_paper_doi 10.1107/S2053229617018514
_journal_volume 74
_journal_year 2018
_chemical_formula_iupac '(C2 H10 N6) [Cu Cl4]'
_chemical_formula_moiety 'C2 H10 N6 2+, Cl4 Cu 2-'
_chemical_formula_sum 'C2 H10 Cl4 Cu N6'
_chemical_formula_weight 323.5
_chemical_name_systematic
;
1,2-Bis(diaminomethylidene)hydrazine-1,2-diium tetrachloridocuprate(II)
;
_space_group_IT_number 52
_symmetry_cell_setting orthorhombic
_symmetry_space_group_name_Hall '-P 2a 2bc'
_symmetry_space_group_name_H-M 'P n n a'
_atom_sites_solution_hydrogens mixed
_audit_creation_method 'WinGX routine CIF_UPDATE'
_cell_angle_alpha 90
_cell_angle_beta 90
_cell_angle_gamma 90
_cell_formula_units_Z 4
_cell_length_a 8.42420(10)
_cell_length_b 10.0515(2)
_cell_length_c 13.1557(2)
_cell_measurement_reflns_used 15421
_cell_measurement_temperature 100(2)
_cell_measurement_theta_max 40.8207
_cell_measurement_theta_min 2.8654
_cell_volume 1113.97(3)
_computing_cell_refinement
;
CrysAlis PRO (Rigaku OD, 2016)
;
_computing_data_collection
;
CrysAlis PRO (Rigaku OD, 2016)
;
_computing_data_reduction
;
CrysAlis PRO (Rigaku OD, 2016)
;
_computing_molecular_graphics
;
DIAMOND (Brandenburg, 1999)
;
_computing_publication_material
;
WinGX (Farrugia, 2012)
;
_computing_structure_refinement
;
SHELXL2014 (Sheldrick, 2015b)
;
_computing_structure_solution
;
SIR92 (Altomare <i>et al.</i>,  1994)
;
_diffrn_ambient_temperature 100(2)
_diffrn_detector_area_resol_mean 16.0009
_diffrn_measured_fraction_theta_full 0.999
_diffrn_measured_fraction_theta_max 0.999
_diffrn_measurement_device_type 'Oxford Diffraction Xcalibur'
_diffrn_measurement_method '\w scans'
_diffrn_radiation_monochromator graphite
_diffrn_radiation_type MoK\a
_diffrn_radiation_wavelength 0.71073
_diffrn_reflns_av_R_equivalents 0.0231
_diffrn_reflns_limit_h_max 15
_diffrn_reflns_limit_h_min -14
_diffrn_reflns_limit_k_max 14
_diffrn_reflns_limit_k_min -18
_diffrn_reflns_limit_l_max 24
_diffrn_reflns_limit_l_min -24
_diffrn_reflns_number 26253
_diffrn_reflns_theta_full 25.242
_diffrn_reflns_theta_max 40.499
_diffrn_reflns_theta_min 2.871
_exptl_absorpt_coefficient_mu 2.887
_exptl_absorpt_correction_T_max 0.591
_exptl_absorpt_correction_T_min 0.449
_exptl_absorpt_correction_type analytical
_exptl_absorpt_process_details
;
[<i>CrysAlis PRO</i> (Agilent, 2014),
analytical numeric absorption correction (Clark & Reid, 1995)]
;
_exptl_crystal_colour brown
_exptl_crystal_density_diffrn 1.929
_exptl_crystal_description prism
_exptl_crystal_F_000 644
_exptl_crystal_size_max 0.42
_exptl_crystal_size_mid 0.34
_exptl_crystal_size_min 0.25
_refine_diff_density_max 0.692
_refine_diff_density_min -0.291
_refine_ls_extinction_method none
_refine_ls_goodness_of_fit_ref 1.177
_refine_ls_hydrogen_treatment mixed
_refine_ls_matrix_type full
_refine_ls_number_parameters 64
_refine_ls_number_reflns 3567
_refine_ls_number_restraints 1
_refine_ls_restrained_S_all 1.177
_refine_ls_R_factor_all 0.026
_refine_ls_R_factor_gt 0.0239
_refine_ls_shift/su_max 0.001
_refine_ls_shift/su_mean 0
_refine_ls_structure_factor_coef Fsqd
_refine_ls_weighting_details 'w=1/[\s^2^(Fo^2^)+(0.0271P)^2^+0.3155P] where P=(Fo^2^+2Fc^2^)/3'
_refine_ls_weighting_scheme calc
_refine_ls_wR_factor_gt 0.0605
_refine_ls_wR_factor_ref 0.0613
_reflns_number_gt 3368
_reflns_number_total 3567
_reflns_threshold_expression 'I > 2\s(I)'
_cod_data_source_file jx3005sup1.cif
_cod_data_source_block II
_cod_database_code 2020895

loop_
_symmetry_equiv_pos_as_xyz
'x, y, z'
'-x+1/2, -y, z'
'x, -y+1/2, -z+1/2'
'-x+1/2, y+1/2, -z+1/2'
'-x, -y, -z'
'x-1/2, y, -z'
'-x, y-1/2, z-1/2'
'x-1/2, -y-1/2, z-1/2'

loop_
_atom_site_type_symbol
_atom_site_label
_atom_site_fract_x
_atom_site_fract_y
_atom_site_fract_z
_atom_site_U_iso_or_equiv
_atom_site_adp_type
_atom_site_calc_flag
_atom_site_occupancy
Cu Cu1 0.75 0.5 0.26228(2) 0.01276(3) Uani d 1
Cl Cl1 0.59826(3) 0.38922(2) 0.37468(2) 0.01837(4) Uani d 1
Cl Cl2 0.94848(2) 0.47042(2) 0.14937(2) 0.01657(4) Uani d 1
N N1 0.78060(10) 0.18798(8) 0.53593(6) 0.01885(13) Uani d 1
H H1A 0.7397 0.2135 0.4776 0.023 Uiso calc 1
H H1B 0.8465 0.1201 0.538 0.023 Uiso calc 1
N N2 0.64504(10) 0.35367(8) 0.62144(6) 0.01798(12) Uani d 1
H H2A 0.6021 0.3817 0.5644 0.022 Uiso calc 1
H H2B 0.6225 0.3938 0.6791 0.022 Uiso calc 1
N N3 0.80531(9) 0.20604(7) 0.70930(5) 0.01361(10) Uani d 1
C C4 0.74303(9) 0.25160(8) 0.62057(6) 0.01403(12) Uani d 1
H H3 0.8806(18) 0.1548(16) 0.7038(12) 0.026(4) Uiso d 1

loop_
_atom_site_aniso_label
_atom_site_aniso_U_11
_atom_site_aniso_U_22
_atom_site_aniso_U_33
_atom_site_aniso_U_12
_atom_site_aniso_U_13
_atom_site_aniso_U_23
Cu1 0.01123(6) 0.01669(6) 0.01036(6) -0.00096(4) 0 0
Cl1 0.01731(8) 0.02403(9) 0.01375(7) -0.00382(6) -0.00047(6) 0.00524(6)
Cl2 0.01361(8) 0.02138(8) 0.01472(7) -0.00179(6) 0.00197(6) -0.00513(6)
N1 0.0218(3) 0.0231(3) 0.0117(3) 0.0017(2) 0.0013(2) -0.0031(2)
N2 0.0201(3) 0.0187(3) 0.0151(3) 0.0046(2) -0.0027(2) 0.0000(2)
N3 0.0140(3) 0.0156(2) 0.0113(2) 0.0023(2) 0.00016(19) -0.00135(18)
C4 0.0145(3) 0.0162(3) 0.0114(2) -0.0006(2) 0.0004(2) -0.0005(2)

loop_
_atom_type_symbol
_atom_type_description
_atom_type_scat_dispersion_real
_atom_type_scat_dispersion_imag
_atom_type_scat_source
C C 0.0033 0.0016 'International Tables Vol C Tables 4.2.6.8 and 6.1.1.4'
H H 0 0 'International Tables Vol C Tables 4.2.6.8 and 6.1.1.4'
N N 0.0061 0.0033 'International Tables Vol C Tables 4.2.6.8 and 6.1.1.4'
Cu Cu 0.3201 1.2651 'International Tables Vol C Tables 4.2.6.8 and 6.1.1.4'
Cl Cl 0.1484 0.1585 'International Tables Vol C Tables 4.2.6.8 and 6.1.1.4'

loop_
_exptl_crystal_face_index_h
_exptl_crystal_face_index_k
_exptl_crystal_face_index_l
_exptl_crystal_face_perp_dist
1 0 -1 0.1053
-1 -1 1 0.1065
-4 -5 2 0.1452
-3 0 2 0.1661
1 0 1 0.1339
1 -1 0 0.1526
-1 0 -1 0.1202
0 1 0 0.1727
0 0 -1 0.1748
0 0 1 0.1912
1 -2 1 0.1683
-1 4 2 0.2051
-1 0 4 0.1782

loop_
_geom_angle_atom_site_label_1
_geom_angle_atom_site_label_2
_geom_angle_atom_site_label_3
_geom_angle_site_symmetry_1
_geom_angle_site_symmetry_3
_geom_angle
_geom_angle_publ_flag
Cl1 Cu1 Cl1 2_665 . 97.805(12) y
Cl1 Cu1 Cl2 2_665 . 94.408(8) y
Cl1 Cu1 Cl2 . . 142.059(8) y
Cl1 Cu1 Cl2 2_665 2_665 142.059(8) ?
Cl1 Cu1 Cl2 . 2_665 94.410(8) y
Cl2 Cu1 Cl2 . 2_665 97.652(12) y
C4 N1 H1A . . 120 ?
C4 N1 H1B . . 120 ?
H1A N1 H1B . . 120 ?
C4 N2 H2A . . 120 ?
C4 N2 H2B . . 120 ?
H2A N2 H2B . . 120 ?
C4 N3 N3 . 3_556 116.61(8) y
C4 N3 H3 . . 115.7(12) ?
N3 N3 H3 3_556 . 117.9(12) ?
N2 C4 N1 . . 122.28(8) y
N2 C4 N3 . . 119.80(7) y
N1 C4 N3 . . 117.89(7) y

loop_
_geom_bond_atom_site_label_1
_geom_bond_atom_site_label_2
_geom_bond_site_symmetry_2
_geom_bond_distance
_geom_bond_publ_flag
Cu1 Cl1 2_665 2.2496(2) ?
Cu1 Cl1 . 2.2496(2) y
Cu1 Cl2 . 2.2562(2) y
Cu1 Cl2 2_665 2.2562(2) ?
N1 C4 . 1.3225(11) y
N1 H1A . 0.88 ?
N1 H1B . 0.88 ?
N2 C4 . 1.3169(11) y
N2 H2A . 0.88 ?
N2 H2B . 0.88 ?
N3 C4 . 1.3592(10) y
N3 N3 3_556 1.3885(14) y
N3 H3 . 0.820(13) ?

loop_
_geom_hbond_atom_site_label_D
_geom_hbond_atom_site_label_H
_geom_hbond_atom_site_label_A
_geom_hbond_site_symmetry_A
_geom_hbond_distance_DH
_geom_hbond_distance_HA
_geom_hbond_distance_DA
_geom_hbond_angle_DHA
N1 H1A Cl1 . 0.88 2.52 3.3092(9) 149
N1 H1B Cl2 7_756 0.88 2.72 3.4954(9) 147.8
N1 H1B Cl2 3 0.88 2.76 3.2369(8) 115.1
N2 H2A Cl1 . 0.88 2.5 3.2896(8) 150.2
N2 H2B Cl2 6_556 0.88 2.8 3.6346(8) 159.1
N3 H3 Cl2 7_756 0.820(13) 2.454(14) 3.2454(7) 162.5(16)

_cod_database_fobs_code 2020895
